data_7212484
loop_
_publ_author_name
'Luo, Feng'
'Ning, Yang'
'Luo, Ming-biao'
'Huang, Guo-lin'

_publ_section_title
;
 Chiral or achiral camphorate-based complexes controlled by the
 conformational rigidity of N-donor co-ligands
;
_journal_issue 10
_journal_name_full CrystEngComm
_journal_page_first 2769
_journal_paper_doi 10.1039/c000734j
_journal_volume 12
_journal_year 2010
_chemical_formula_sum 'C32 H34 N6 O8 Zn3'
_chemical_formula_weight 826.76
_chemical_name_systematic
;
?
;
_space_group_IT_number 2
_symmetry_cell_setting triclinic
_symmetry_space_group_name_Hall '-P 1'
_symmetry_space_group_name_H-M 'P -1'
_atom_sites_solution_hydrogens geom
_atom_sites_solution_primary direct
_atom_sites_solution_secondary difmap
_audit_creation_method SHELXL-97
_cell_angle_alpha 107.17(3)
_cell_angle_beta 104.62(3)
_cell_angle_gamma 93.42(3)
_cell_formula_units_Z 1
_cell_length_a 9.0548(18)
_cell_length_b 9.1122(18)
_cell_length_c 11.912(2)
_cell_measurement_reflns_used 5283
_cell_measurement_temperature 293(2)
_cell_measurement_theta_max 27.50
_cell_measurement_theta_min 3.08
_cell_volume 899.0(4)
_computing_cell_refinement 'Bruker XSCANS'
_computing_data_collection 'Bruker XSCANS'
_computing_data_reduction 'Bruker SHELXTL'
_computing_molecular_graphics 'Bruker SHELXTL'
_computing_publication_material 'Bruker SHELXTL'
_computing_structure_refinement 'SHELXL-97 (Sheldrick, 1997)'
_computing_structure_solution 'SHELXS-97 (Sheldrick, 1990)'
_diffrn_ambient_temperature 293(2)
_diffrn_measured_fraction_theta_full 0.986
_diffrn_measured_fraction_theta_max 0.986
_diffrn_measurement_device_type 'Bruker P4'
_diffrn_measurement_method '\w scans'
_diffrn_radiation_monochromator graphite
_diffrn_radiation_source 'fine-focus sealed tube'
_diffrn_radiation_type MoK\a
_diffrn_radiation_wavelength 0.71073
_diffrn_reflns_av_R_equivalents 0.0825
_diffrn_reflns_av_sigmaI/netI 0.1097
_diffrn_reflns_limit_h_max 11
_diffrn_reflns_limit_h_min -11
_diffrn_reflns_limit_k_max 11
_diffrn_reflns_limit_k_min -11
_diffrn_reflns_limit_l_max 15
_diffrn_reflns_limit_l_min -13
_diffrn_reflns_number 8802
_diffrn_reflns_theta_full 27.50
_diffrn_reflns_theta_max 27.50
_diffrn_reflns_theta_min 3.08
_exptl_absorpt_coefficient_mu 2.041
_exptl_absorpt_correction_T_max 0.7773
_exptl_absorpt_correction_T_min 0.6857
_exptl_absorpt_correction_type multi-scan
_exptl_crystal_colour Colorless
_exptl_crystal_density_diffrn 1.527
_exptl_crystal_density_method 'not measured'
_exptl_crystal_description Block
_exptl_crystal_F_000 422
_exptl_crystal_size_max 0.20
_exptl_crystal_size_mid 0.20
_exptl_crystal_size_min 0.13
_refine_diff_density_max 1.081
_refine_diff_density_min -1.319
_refine_diff_density_rms 0.147
_refine_ls_extinction_coef 0.043(6)
_refine_ls_extinction_expression Fc^*^=kFc[1+0.001xFc^2^\l^3^/sin(2\q)]^-1/4^
_refine_ls_extinction_method SHELXL
_refine_ls_goodness_of_fit_ref 1.048
_refine_ls_hydrogen_treatment refU
_refine_ls_matrix_type full
_refine_ls_number_parameters 238
_refine_ls_number_reflns 4074
_refine_ls_number_restraints 0
_refine_ls_restrained_S_all 1.048
_refine_ls_R_factor_all 0.1131
_refine_ls_R_factor_gt 0.0731
_refine_ls_shift/su_max 0.001
_refine_ls_shift/su_mean 0.000
_refine_ls_structure_factor_coef Fsqd
_refine_ls_weighting_details 'calc w=1/[\s^2^(Fo^2^)+(0.1016P)^2^+0.0000P] where P=(Fo^2^+2Fc^2^)/3'
_refine_ls_weighting_scheme calc
_refine_ls_wR_factor_gt 0.1797
_refine_ls_wR_factor_ref 0.2070
_reflns_number_gt 2538
_reflns_number_total 4074
_reflns_threshold_expression >2sigma(I)
_cod_data_source_file c000734j.txt
_cod_data_source_block 3
_cod_depositor_comments
;
The following automatic conversions were performed:

'_symmetry_cell_setting' value 'Triclinic' changed to 'triclinic'
according to /home/saulius/struct/CIF-dictionaries/cif_core.dic
dictionary named 'cif_core.dic' version 2.4.2 from
2011-04-26.

'_exptl_absorpt_correction_type' value 'Multi-scan'
changed to 'multi-scan' according to
/home/saulius/struct/CIF-dictionaries/cif_core.dic dictionary named
'cif_core.dic' version 2.4.2 from
2011-04-26.

'_refine_ls_hydrogen_treatment' value 'refu' changed to
'refU' according to
/home/saulius/struct/CIF-dictionaries/cif_core.dic dictionary named
'cif_core.dic' version 2.4.2 from 2011-04-26.

Automatic conversion script
Id: cif_fix_values 1891 2012-01-12 08:04:46Z andrius 
;
_cod_original_cell_volume 899.0(3)
_cod_original_sg_symbol_H-M P-1
_cod_database_code 7212484

loop_
_symmetry_equiv_pos_as_xyz
'x, y, z'
'-x, -y, -z'

loop_
_atom_site_label
_atom_site_type_symbol
_atom_site_fract_x
_atom_site_fract_y
_atom_site_fract_z
_atom_site_U_iso_or_equiv
_atom_site_adp_type
_atom_site_occupancy
_atom_site_symmetry_multiplicity
_atom_site_calc_flag
_atom_site_refinement_flags
_atom_site_disorder_assembly
_atom_site_disorder_group
C1 C 0.5932(8) 0.3030(7) 0.7334(6) 0.0441(15) Uani 1 1 d . . .
C2 C 0.6014(8) 0.4615(8) 0.7567(6) 0.0467(16) Uani 1 1 d . . .
C3 C 0.6503(12) 0.5689(9) 0.8763(8) 0.078(3) Uani 1 1 d . . .
H3 H 0.6599 0.6757 0.8916 0.094 Uiso 1 1 calc R . .
C4 C 0.6826(14) 0.5038(10) 0.9682(8) 0.097(4) Uani 1 1 d . . .
H4 H 0.7129 0.5690 1.0490 0.117 Uiso 1 1 calc R . .
C5 C 0.6720(13) 0.3448(10) 0.9458(8) 0.088(3) Uani 1 1 d . . .
H5 H 0.6960 0.3082 1.0124 0.106 Uiso 1 1 calc R . .
C6 C 0.6282(9) 0.2402(8) 0.8312(7) 0.058(2) Uani 1 1 d . . .
H6 H 0.6215 0.1338 0.8176 0.070 Uiso 1 1 calc R . .
C7 C 0.3346(7) -0.1155(7) 0.6879(6) 0.0404(14) Uani 1 1 d . A .
C8 C 0.2213(7) -0.0403(7) 0.7532(6) 0.0387(14) Uani 1 1 d . . .
C9 C 0.1841(8) 0.1102(7) 0.7259(9) 0.061(2) Uani 1 1 d . A .
H9A H 0.2566 0.1984 0.7849 0.073 Uiso 1 1 calc R . .
H9B H 0.1898 0.1037 0.6444 0.073 Uiso 1 1 calc R . .
C10 C 0.0209(8) 0.1272(8) 0.7353(8) 0.0548(19) Uani 1 1 d . . .
H10A H -0.0427 0.1402 0.6611 0.066 Uiso 1 1 calc R A .
H10B H 0.0226 0.2175 0.8040 0.066 Uiso 1 1 calc R . .
C11 C -0.0447(7) -0.0207(7) 0.7539(6) 0.0372(13) Uani 1 1 d . A .
C12 C 0.2973(15) 0.0023(16) 0.8858(13) 0.043(4) Uani 0.467(13) 1 d P A 1
H12A H 0.3269 -0.0886 0.9055 0.064 Uiso 0.467(13) 1 calc PR A 1
H12B H 0.2271 0.0458 0.9306 0.064 Uiso 0.467(13) 1 calc PR A 1
H12C H 0.3873 0.0774 0.9077 0.064 Uiso 0.467(13) 1 calc PR A 1
C13 C 0.0611(7) -0.1441(6) 0.7085(6) 0.0387(14) Uani 1 1 d . A .
C14 C 0.0080(8) -0.2125(9) 0.5690(7) 0.0572(19) Uani 1 1 d . . .
H14A H 0.0779 -0.2805 0.5418 0.086 Uiso 1 1 calc R A .
H14B H 0.0064 -0.1301 0.5340 0.086 Uiso 1 1 calc R . .
H14C H -0.0937 -0.2699 0.5435 0.086 Uiso 1 1 calc R . .
C15 C 0.0598(9) -0.2742(9) 0.7640(8) 0.061(2) Uani 1 1 d . . .
H15A H -0.0444 -0.3230 0.7450 0.092 Uiso 1 1 calc R A .
H15B H 0.1027 -0.2323 0.8513 0.092 Uiso 1 1 calc R . .
H15C H 0.1203 -0.3495 0.7308 0.092 Uiso 1 1 calc R . .
C16 C -0.2129(7) -0.0790(6) 0.6835(6) 0.0350(13) Uani 1 1 d . . .
C12' C -0.0236(16) 0.014(2) 0.8886(14) 0.067(5) Uani 0.533(13) 1 d P A 2
H12D H -0.0864 0.0912 0.9151 0.100 Uiso 0.533(13) 1 calc PR A 2
H12E H 0.0828 0.0532 0.9323 0.100 Uiso 0.533(13) 1 calc PR A 2
H12F H -0.0535 -0.0786 0.9045 0.100 Uiso 0.533(13) 1 calc PR A 2
N1 N 0.5585(7) 0.4862(6) 0.6455(5) 0.0466(14) Uani 1 1 d . . .
N3 N 0.5253(5) 0.3466(5) 0.5607(4) 0.0366(12) Uani 1 1 d . . .
N4 N 0.5461(6) 0.2341(5) 0.6116(5) 0.0375(12) Uani 1 1 d . . .
O1 O 0.3748(6) -0.2395(5) 0.7052(5) 0.0557(13) Uani 1 1 d . . .
O2 O 0.3893(6) -0.0550(5) 0.6226(5) 0.0534(12) Uani 1 1 d . . .
O3 O -0.2736(5) -0.1847(5) 0.7140(4) 0.0501(12) Uani 1 1 d . . .
O4 O -0.2799(5) -0.0260(5) 0.6033(4) 0.0458(11) Uani 1 1 d . . .
Zn1 Zn 0.5000 0.0000 0.5000 0.0355(3) Uani 1 2 d S . .
Zn2 Zn 0.52926(8) -0.30704(7) 0.62099(7) 0.0372(3) Uani 1 1 d . . .

loop_
_atom_site_aniso_label
_atom_site_aniso_U_11
_atom_site_aniso_U_22
_atom_site_aniso_U_33
_atom_site_aniso_U_23
_atom_site_aniso_U_13
_atom_site_aniso_U_12
C1 0.052(4) 0.030(3) 0.046(4) 0.008(3) 0.011(3) 0.008(3)
C2 0.060(4) 0.039(3) 0.043(4) 0.018(3) 0.010(3) 0.014(3)
C3 0.127(8) 0.039(4) 0.055(5) 0.005(4) 0.014(5) 0.011(5)
C4 0.172(11) 0.052(5) 0.044(5) 0.005(4) 0.002(6) 0.017(6)
C5 0.150(10) 0.050(5) 0.045(5) 0.017(4) -0.009(5) 0.014(5)
C6 0.073(5) 0.032(3) 0.069(5) 0.024(4) 0.009(4) 0.008(3)
C7 0.032(3) 0.037(3) 0.046(4) 0.010(3) 0.008(3) 0.000(3)
C8 0.028(3) 0.035(3) 0.048(4) 0.010(3) 0.007(3) 0.003(2)
C9 0.050(4) 0.031(3) 0.106(7) 0.023(4) 0.030(4) 0.004(3)
C10 0.044(4) 0.040(4) 0.075(5) 0.012(4) 0.016(4) 0.001(3)
C11 0.031(3) 0.032(3) 0.044(4) 0.008(3) 0.009(3) 0.002(2)
C12 0.029(7) 0.049(8) 0.044(9) 0.008(6) 0.010(6) -0.003(6)
C13 0.036(3) 0.027(3) 0.056(4) 0.011(3) 0.021(3) 0.006(2)
C14 0.046(4) 0.048(4) 0.062(5) -0.003(3) 0.014(4) 0.009(3)
C15 0.046(4) 0.055(4) 0.101(7) 0.048(5) 0.024(4) 0.017(4)
C16 0.033(3) 0.024(3) 0.046(4) 0.006(3) 0.014(3) 0.002(2)
C12' 0.040(8) 0.092(12) 0.065(10) 0.013(8) 0.025(7) 0.014(8)
N1 0.058(4) 0.026(2) 0.052(4) 0.010(2) 0.013(3) 0.003(2)
N3 0.044(3) 0.019(2) 0.047(3) 0.013(2) 0.010(2) 0.006(2)
N4 0.038(3) 0.020(2) 0.056(4) 0.015(2) 0.014(2) 0.000(2)
O1 0.055(3) 0.044(3) 0.082(4) 0.031(3) 0.029(3) 0.016(2)
O2 0.056(3) 0.046(3) 0.059(3) 0.015(2) 0.021(3) 0.000(2)
O3 0.040(3) 0.049(3) 0.062(3) 0.026(2) 0.007(2) -0.003(2)
O4 0.036(2) 0.042(2) 0.059(3) 0.019(2) 0.010(2) 0.006(2)
Zn1 0.0372(6) 0.0205(5) 0.0485(7) 0.0115(4) 0.0112(5) 0.0041(4)
Zn2 0.0388(5) 0.0231(4) 0.0500(5) 0.0123(3) 0.0123(3) 0.0055(3)

loop_
_atom_type_symbol
_atom_type_description
_atom_type_scat_dispersion_real
_atom_type_scat_dispersion_imag
_atom_type_scat_source
C C 0.0033 0.0016 'International Tables Vol C Tables 4.2.6.8 and 6.1.1.4'
H H 0.0000 0.0000 'International Tables Vol C Tables 4.2.6.8 and 6.1.1.4'
O O 0.0106 0.0060 'International Tables Vol C Tables 4.2.6.8 and 6.1.1.4'
N N 0.0061 0.0033 'International Tables Vol C Tables 4.2.6.8 and 6.1.1.4'
Zn Zn 0.2839 1.4301 'International Tables Vol C Tables 4.2.6.8 and 6.1.1.4'

loop_
_geom_angle_atom_site_label_1
_geom_angle_atom_site_label_2
_geom_angle_atom_site_label_3
_geom_angle
_geom_angle_site_symmetry_1
_geom_angle_site_symmetry_3
N4 C1 C2 108.1(5) . .
N4 C1 C6 131.3(6) . .
C2 C1 C6 120.6(6) . .
N1 C2 C1 107.1(6) . .
N1 C2 C3 130.1(6) . .
C1 C2 C3 122.7(6) . .
C4 C3 C2 114.9(7) . .
C4 C3 H3 122.6 . .
C2 C3 H3 122.6 . .
C3 C4 C5 122.8(8) . .
C3 C4 H4 118.6 . .
C5 C4 H4 118.6 . .
C6 C5 C4 123.0(8) . .
C6 C5 H5 118.5 . .
C4 C5 H5 118.5 . .
C5 C6 C1 115.9(6) . .
C5 C6 H6 122.0 . .
C1 C6 H6 122.0 . .
O2 C7 O1 121.5(6) . .
O2 C7 C8 121.4(5) . .
O1 C7 C8 117.0(6) . .
C12 C8 C7 106.9(7) . .
C12 C8 C9 107.3(8) . .
C7 C8 C9 111.7(5) . .
C12 C8 C13 114.7(7) . .
C7 C8 C13 112.3(5) . .
C9 C8 C13 103.9(5) . .
C10 C9 C8 106.3(5) . .
C10 C9 H9A 110.5 . .
C8 C9 H9A 110.5 . .
C10 C9 H9B 110.5 . .
C8 C9 H9B 110.5 . .
H9A C9 H9B 108.7 . .
C9 C10 C11 107.7(5) . .
C9 C10 H10A 110.2 . .
C11 C10 H10A 110.2 . .
C9 C10 H10B 110.2 . .
C11 C10 H10B 110.2 . .
H10A C10 H10B 108.5 . .
C12' C11 C16 110.2(7) . .
C12' C11 C10 107.2(8) . .
C16 C11 C10 114.2(5) . .
C12' C11 C13 110.4(7) . .
C16 C11 C13 110.7(5) . .
C10 C11 C13 104.0(5) . .
C8 C12 H12A 109.5 . .
C8 C12 H12B 109.5 . .
C8 C12 H12C 109.5 . .
C15 C13 C14 109.5(6) . .
C15 C13 C8 112.9(6) . .
C14 C13 C8 111.1(5) . .
C15 C13 C11 112.0(5) . .
C14 C13 C11 110.0(5) . .
C8 C13 C11 101.2(4) . .
C13 C14 H14A 109.5 . .
C13 C14 H14B 109.5 . .
H14A C14 H14B 109.5 . .
C13 C14 H14C 109.5 . .
H14A C14 H14C 109.5 . .
H14B C14 H14C 109.5 . .
C13 C15 H15A 109.5 . .
C13 C15 H15B 109.5 . .
H15A C15 H15B 109.5 . .
C13 C15 H15C 109.5 . .
H15A C15 H15C 109.5 . .
H15B C15 H15C 109.5 . .
O4 C16 O3 125.0(6) . .
O4 C16 C11 121.0(5) . .
O3 C16 C11 114.0(5) . .
C11 C12' H12D 109.5 . .
C11 C12' H12E 109.5 . .
H12D C12' H12E 109.5 . .
C11 C12' H12F 109.5 . .
H12D C12' H12F 109.5 . .
H12E C12' H12F 109.5 . .
N3 N1 C2 106.3(5) . .
N3 N1 Zn2 127.9(4) . 1_565
C2 N1 Zn2 125.4(4) . 1_565
N1 N3 N4 111.3(5) . .
N1 N3 Zn2 125.1(4) . 2_656
N4 N3 Zn2 123.3(4) . 2_656
N3 N4 C1 107.1(5) . .
N3 N4 Zn1 120.0(4) . .
C1 N4 Zn1 132.9(4) . .
C7 O1 Zn2 109.6(4) . .
C7 O2 Zn1 167.4(4) . .
C16 O3 Zn2 123.0(4) . 1_455
C16 O4 Zn1 144.3(4) . 1_455
N4 Zn1 N4 180.00(14) . 2_656
N4 Zn1 O2 90.69(19) . 2_656
N4 Zn1 O2 89.31(19) 2_656 2_656
N4 Zn1 O2 89.31(19) . .
N4 Zn1 O2 90.69(19) 2_656 .
O2 Zn1 O2 180.000(1) 2_656 .
N4 Zn1 O4 92.99(18) . 2_556
N4 Zn1 O4 87.01(18) 2_656 2_556
O2 Zn1 O4 92.22(18) 2_656 2_556
O2 Zn1 O4 87.78(18) . 2_556
N4 Zn1 O4 87.01(18) . 1_655
N4 Zn1 O4 92.99(18) 2_656 1_655
O2 Zn1 O4 87.78(18) 2_656 1_655
O2 Zn1 O4 92.22(18) . 1_655
O4 Zn1 O4 180.0(3) 2_556 1_655
O3 Zn2 O1 109.7(2) 1_655 .
O3 Zn2 N3 115.6(2) 1_655 2_656
O1 Zn2 N3 118.3(2) . 2_656
O3 Zn2 N1 102.0(2) 1_655 1_545
O1 Zn2 N1 102.7(2) . 1_545
N3 Zn2 N1 106.16(19) 2_656 1_545

loop_
_geom_bond_atom_site_label_1
_geom_bond_atom_site_label_2
_geom_bond_distance
_geom_bond_site_symmetry_2
C1 N4 1.341(8) .
C1 C2 1.381(9) .
C1 C6 1.420(9) .
C2 N1 1.372(8) .
C2 C3 1.411(11) .
C3 C4 1.371(11) .
C3 H3 0.9300 .
C4 C5 1.386(11) .
C4 H4 0.9300 .
C5 C6 1.358(11) .
C5 H5 0.9300 .
C6 H6 0.9300 .
C7 O2 1.253(7) .
C7 O1 1.266(7) .
C7 C8 1.516(8) .
C8 C12 1.475(15) .
C8 C9 1.537(8) .
C8 C13 1.560(8) .
C9 C10 1.524(9) .
C9 H9A 0.9700 .
C9 H9B 0.9700 .
C10 C11 1.538(8) .
C10 H10A 0.9700 .
C10 H10B 0.9700 .
C11 C12' 1.499(15) .
C11 C16 1.517(8) .
C11 C13 1.583(7) .
C12 H12A 0.9600 .
C12 H12B 0.9600 .
C12 H12C 0.9600 .
C13 C15 1.519(8) .
C13 C14 1.526(9) .
C14 H14A 0.9600 .
C14 H14B 0.9600 .
C14 H14C 0.9600 .
C15 H15A 0.9600 .
C15 H15B 0.9600 .
C15 H15C 0.9600 .
C16 O4 1.237(7) .
C16 O3 1.267(7) .
C12' H12D 0.9600 .
C12' H12E 0.9600 .
C12' H12F 0.9600 .
N1 N3 1.331(7) .
N1 Zn2 2.013(5) 1_565
N3 N4 1.336(6) .
N3 Zn2 2.009(5) 2_656
N4 Zn1 2.105(5) .
O1 Zn2 1.946(5) .
O2 Zn1 2.121(5) .
O3 Zn2 1.922(5) 1_455
O4 Zn1 2.129(4) 1_455
Zn1 N4 2.105(5) 2_656
Zn1 O2 2.121(5) 2_656
Zn1 O4 2.129(4) 2_556
Zn1 O4 2.129(4) 1_655
Zn2 O3 1.922(5) 1_655
Zn2 N3 2.009(5) 2_656
Zn2 N1 2.013(5) 1_545

loop_
_geom_torsion_atom_site_label_1
_geom_torsion_atom_site_label_2
_geom_torsion_atom_site_label_3
_geom_torsion_atom_site_label_4
_geom_torsion
_geom_torsion_site_symmetry_1
_geom_torsion_site_symmetry_4
N4 C1 C2 N1 -0.3(8) . .
C6 C1 C2 N1 -178.7(7) . .
N4 C1 C2 C3 -178.8(8) . .
C6 C1 C2 C3 2.8(12) . .
N1 C2 C3 C4 179.1(9) . .
C1 C2 C3 C4 -2.8(14) . .
C2 C3 C4 C5 1.6(18) . .
C3 C4 C5 C6 0(2) . .
C4 C5 C6 C1 0.1(16) . .
N4 C1 C6 C5 -179.4(8) . .
C2 C1 C6 C5 -1.3(12) . .
O2 C7 C8 C12 -115.8(8) . .
O1 C7 C8 C12 62.1(9) . .
O2 C7 C8 C9 1.2(9) . .
O1 C7 C8 C9 179.1(6) . .
O2 C7 C8 C13 117.5(7) . .
O1 C7 C8 C13 -64.6(8) . .
C12 C8 C9 C10 -92.2(8) . .
C7 C8 C9 C10 150.9(6) . .
C13 C8 C9 C10 29.6(8) . .
C8 C9 C10 C11 -6.1(8) . .
C9 C10 C11 C12' 97.6(8) . .
C9 C10 C11 C16 -140.0(6) . .
C9 C10 C11 C13 -19.3(7) . .
C12 C8 C13 C15 -43.7(9) . .
C7 C8 C13 C15 78.7(7) . .
C9 C8 C13 C15 -160.4(6) . .
C12 C8 C13 C14 -167.1(7) . .
C7 C8 C13 C14 -44.8(7) . .
C9 C8 C13 C14 76.1(6) . .
C12 C8 C13 C11 76.2(8) . .
C7 C8 C13 C11 -161.5(5) . .
C9 C8 C13 C11 -40.6(6) . .
C12' C11 C13 C15 42.4(10) . .
C16 C11 C13 C15 -79.8(7) . .
C10 C11 C13 C15 157.1(6) . .
C12' C11 C13 C14 164.4(8) . .
C16 C11 C13 C14 42.2(7) . .
C10 C11 C13 C14 -80.9(6) . .
C12' C11 C13 C8 -78.1(8) . .
C16 C11 C13 C8 159.7(5) . .
C10 C11 C13 C8 36.6(6) . .
C12' C11 C16 O4 132.4(9) . .
C10 C11 C16 O4 11.7(8) . .
C13 C11 C16 O4 -105.3(6) . .
C12' C11 C16 O3 -48.3(9) . .
C10 C11 C16 O3 -169.0(5) . .
C13 C11 C16 O3 74.1(6) . .
C1 C2 N1 N3 0.5(7) . .
C3 C2 N1 N3 178.9(9) . .
C1 C2 N1 Zn2 174.1(5) . 1_565
C3 C2 N1 Zn2 -7.6(12) . 1_565
C2 N1 N3 N4 -0.6(7) . .
Zn2 N1 N3 N4 -173.9(4) 1_565 .
C2 N1 N3 Zn2 -175.0(4) . 2_656
Zn2 N1 N3 Zn2 11.7(8) 1_565 2_656
N1 N3 N4 C1 0.5(7) . .
Zn2 N3 N4 C1 175.0(4) 2_656 .
N1 N3 N4 Zn1 179.3(4) . .
Zn2 N3 N4 Zn1 -6.2(6) 2_656 .
C2 C1 N4 N3 -0.1(7) . .
C6 C1 N4 N3 178.1(7) . .
C2 C1 N4 Zn1 -178.7(5) . .
C6 C1 N4 Zn1 -0.5(12) . .
O2 C7 O1 Zn2 1.4(8) . .
C8 C7 O1 Zn2 -176.5(4) . .
O1 C7 O2 Zn1 13(3) . .
C8 C7 O2 Zn1 -169.3(18) . .
O4 C16 O3 Zn2 11.4(8) . 1_455
C11 C16 O3 Zn2 -167.9(4) . 1_455
O3 C16 O4 Zn1 20.6(11) . 1_455
C11 C16 O4 Zn1 -160.2(5) . 1_455
N3 N4 Zn1 N4 -126(100) . 2_656
C1 N4 Zn1 N4 52(100) . 2_656
N3 N4 Zn1 O2 43.3(4) . 2_656
C1 N4 Zn1 O2 -138.3(6) . 2_656
N3 N4 Zn1 O2 -136.7(4) . .
C1 N4 Zn1 O2 41.7(6) . .
N3 N4 Zn1 O4 -49.0(4) . 2_556
C1 N4 Zn1 O4 129.4(6) . 2_556
N3 N4 Zn1 O4 131.0(4) . 1_655
C1 N4 Zn1 O4 -50.6(6) . 1_655
C7 O2 Zn1 N4 -149(2) . .
C7 O2 Zn1 N4 31(2) . 2_656
C7 O2 Zn1 O2 59(100) . 2_656
C7 O2 Zn1 O4 118(2) . 2_556
C7 O2 Zn1 O4 -62(2) . 1_655
C7 O1 Zn2 O3 77.9(5) . 1_655
C7 O1 Zn2 N3 -57.7(5) . 2_656
C7 O1 Zn2 N1 -174.2(4) . 1_545
